data_7052895
loop_
_publ_author_name
'Gl\"ockner, Andreas'
'Cui, Peng'
'Chen, Yaofeng'
'Daniliuc, Constantin G.'
'Jones, Peter G.'
'Tamm, Matthias'

_publ_section_title
;
 Boratatrozircenes: cycloheptatrienyl zirconium boratabenzene sandwich
 complexes -- evaluation of potential \h6--\h5 hapticity interconversions
;
_journal_issue 6
_journal_name_full 'New Journal of Chemistry'
_journal_page_first 1392
_journal_paper_doi 10.1039/c2nj40059f
_journal_volume 36
_journal_year 2012
_chemical_formula_sum 'C20 H25 B N2 Zr'
_chemical_formula_weight 395.45
_chemical_name_systematic
;
?
;
_space_group_IT_number 19
_symmetry_cell_setting orthorhombic
_symmetry_space_group_name_Hall 'P 2ac 2ab'
_symmetry_space_group_name_H-M 'P 21 21 21'
_atom_sites_solution_hydrogens geom
_atom_sites_solution_primary direct
_atom_sites_solution_secondary difmap
_audit_creation_method SHELXL-97
_cell_angle_alpha 90.00
_cell_angle_beta 90.00
_cell_angle_gamma 90.00
_cell_formula_units_Z 4
_cell_length_a 10.5081(2)
_cell_length_b 11.2379(4)
_cell_length_c 14.8903(4)
_cell_measurement_reflns_used 16849
_cell_measurement_temperature 100(2)
_cell_measurement_theta_max 29.2318
_cell_measurement_theta_min 2.2659
_cell_volume 1758.38(9)
_computing_cell_refinement
;
CrysAlisPro, Agilent Technologies,
Version 1.171.34.49 (release 20-01-2011 CrysAlis171 .NET)
(compiled Jan 20 2011,15:58:25)
;
_computing_data_collection
;
CrysAlisPro, Agilent Technologies,
Version 1.171.34.49 (release 20-01-2011 CrysAlis171 .NET)
(compiled Jan 20 2011,15:58:25)
;
_computing_data_reduction
;
CrysAlisPro, Agilent Technologies,
Version 1.171.34.49 (release 20-01-2011 CrysAlis171 .NET)
(compiled Jan 20 2011,15:58:25)
;
_computing_molecular_graphics 'BRUKER XP'
_computing_publication_material SHELXL-97
_computing_structure_refinement 'SHELXL-97 (Sheldrick, 1997)'
_computing_structure_solution 'SHELXS-97 (Sheldrick, 1990)'
_diffrn_ambient_temperature 100(2)
_diffrn_detector_area_resol_mean 16.1419
_diffrn_measured_fraction_theta_full 0.999
_diffrn_measured_fraction_theta_max 0.999
_diffrn_measurement_device_type 'Xcalibur, Eos'
_diffrn_measurement_method '\w scans'
_diffrn_radiation_monochromator graphite
_diffrn_radiation_source 'Enhance (Mo) X-ray Source'
_diffrn_radiation_type 'Mo K\a'
_diffrn_radiation_wavelength 0.71073
_diffrn_reflns_av_R_equivalents 0.0617
_diffrn_reflns_av_sigmaI/netI 0.0274
_diffrn_reflns_limit_h_max 13
_diffrn_reflns_limit_h_min -13
_diffrn_reflns_limit_k_max 14
_diffrn_reflns_limit_k_min -14
_diffrn_reflns_limit_l_max 19
_diffrn_reflns_limit_l_min -19
_diffrn_reflns_number 69260
_diffrn_reflns_theta_full 27.87
_diffrn_reflns_theta_max 27.87
_diffrn_reflns_theta_min 2.27
_exptl_absorpt_coefficient_mu 0.628
_exptl_absorpt_correction_T_max 1.00000
_exptl_absorpt_correction_T_min 0.97637
_exptl_absorpt_correction_type multi-scan
_exptl_absorpt_process_details
;
CrysAlisPro, Agilent Technologies,
Version 1.171.34.49 (release 20-01-2011 CrysAlis171 .NET)
(compiled Jan 20 2011,15:58:25)
;
_exptl_crystal_colour orange
_exptl_crystal_density_diffrn 1.494
_exptl_crystal_density_method 'not measured'
_exptl_crystal_description needle
_exptl_crystal_F_000 816
_exptl_crystal_size_max 0.23
_exptl_crystal_size_mid 0.05
_exptl_crystal_size_min 0.04
_refine_diff_density_max 0.317
_refine_diff_density_min -0.263
_refine_diff_density_rms 0.056
_refine_ls_abs_structure_details 'Flack H D (1983), Acta Cryst. A39, 876-881'
_refine_ls_abs_structure_Flack 0.02(4)
_refine_ls_extinction_method none
_refine_ls_goodness_of_fit_ref 1.060
_refine_ls_hydrogen_treatment mixed
_refine_ls_matrix_type full
_refine_ls_number_parameters 268
_refine_ls_number_reflns 4176
_refine_ls_number_restraints 0
_refine_ls_restrained_S_all 1.060
_refine_ls_R_factor_all 0.0298
_refine_ls_R_factor_gt 0.0236
_refine_ls_shift/su_max 0.002
_refine_ls_shift/su_mean 0.000
_refine_ls_structure_factor_coef Fsqd
_refine_ls_weighting_details 'calc w=1/[\s^2^(Fo^2^)+(0.0157P)^2^+0.7788P] where P=(Fo^2^+2Fc^2^)/3'
_refine_ls_weighting_scheme calc
_refine_ls_wR_factor_gt 0.0449
_refine_ls_wR_factor_ref 0.0466
_reflns_number_gt 3756
_reflns_number_total 4176
_reflns_threshold_expression >2sigma(I)
_cod_data_source_file c2nj40059f.txt
_cod_data_source_block andyg67
_cod_database_code 7052895

loop_
_symmetry_equiv_pos_as_xyz
'x, y, z'
'-x+1/2, -y, z+1/2'
'-x, y+1/2, -z+1/2'
'x+1/2, -y+1/2, -z'

loop_
_atom_site_label
_atom_site_type_symbol
_atom_site_fract_x
_atom_site_fract_y
_atom_site_fract_z
_atom_site_U_iso_or_equiv
_atom_site_adp_type
_atom_site_occupancy
_atom_site_symmetry_multiplicity
_atom_site_calc_flag
_atom_site_refinement_flags
Zr Zr 0.771173(14) 0.50169(2) 0.217572(10) 0.00912(5) Uani 1 1 d .
B B 1.0298(2) 0.4812(2) 0.19198(14) 0.0132(6) Uani 1 1 d .
N1 N 0.58948(12) 0.4993(3) 0.11698(9) 0.0117(3) Uani 1 1 d .
N2 N 0.23101(14) 0.4939(2) -0.00832(10) 0.0139(3) Uani 1 1 d .
C1 C 0.57718(17) 0.5006(4) 0.30959(11) 0.0195(4) Uani 1 1 d .
H1 H 0.4938(19) 0.507(3) 0.2880(13) 0.022(5) Uiso 1 1 d .
C2 C 0.6247(3) 0.3824(3) 0.30621(18) 0.0174(6) Uani 1 1 d .
H2 H 0.570(3) 0.330(2) 0.2855(19) 0.026(7) Uiso 1 1 d .
C3 C 0.7512(3) 0.3419(2) 0.31985(15) 0.0190(6) Uani 1 1 d .
H3 H 0.766(2) 0.265(2) 0.3110(16) 0.018(6) Uiso 1 1 d .
C4 C 0.8552(3) 0.4113(2) 0.35023(16) 0.0178(5) Uani 1 1 d .
H4 H 0.932(2) 0.373(2) 0.3590(16) 0.020(6) Uiso 1 1 d .
C5 C 0.8617(3) 0.5345(2) 0.36497(16) 0.0170(6) Uani 1 1 d .
H5 H 0.938(2) 0.566(2) 0.3760(17) 0.021(7) Uiso 1 1 d .
C6 C 0.7713(3) 0.6244(2) 0.34592(15) 0.0175(5) Uani 1 1 d .
H6 H 0.799(2) 0.706(2) 0.3504(16) 0.018(6) Uiso 1 1 d .
C7 C 0.6421(3) 0.6088(3) 0.32229(18) 0.0186(6) Uani 1 1 d .
H7 H 0.592(3) 0.677(2) 0.3120(18) 0.027(8) Uiso 1 1 d .
C8 C 0.9563(2) 0.3960(2) 0.13221(16) 0.0149(5) Uani 1 1 d .
H8 H 0.967(2) 0.316(2) 0.1337(15) 0.014(6) Uiso 1 1 d .
C9 C 0.8715(3) 0.4379(3) 0.06767(18) 0.0151(6) Uani 1 1 d .
H9 H 0.827(3) 0.387(2) 0.0305(17) 0.029(8) Uiso 1 1 d .
C10 C 0.8429(3) 0.5599(3) 0.05914(18) 0.0147(6) Uani 1 1 d .
H10 H 0.789(2) 0.5845(19) 0.0186(14) 0.008(6) Uiso 1 1 d .
C11 C 0.8982(2) 0.6443(2) 0.11684(15) 0.0142(4) Uani 1 1 d .
H11 H 0.875(2) 0.725(2) 0.1101(16) 0.021(6) Uiso 1 1 d .
C12 C 0.9841(2) 0.6098(2) 0.18373(15) 0.0136(4) Uani 1 1 d .
H12 H 1.013(2) 0.671(2) 0.2223(16) 0.018(6) Uiso 1 1 d .
C13 C 1.1469(2) 0.4458(2) 0.25429(15) 0.0195(5) Uani 1 1 d .
H13A H 1.2267 0.4665 0.2240 0.029 Uiso 1 1 calc R
H13B H 1.1449 0.3600 0.2660 0.029 Uiso 1 1 calc R
H13C H 1.1412 0.4891 0.3113 0.029 Uiso 1 1 calc R
C14 C 0.5326(3) 0.3986(2) 0.09052(18) 0.0135(6) Uani 1 1 d .
H14 H 0.5761 0.3260 0.1018 0.016 Uiso 1 1 calc R
C15 C 0.4175(3) 0.3914(2) 0.04883(18) 0.0132(6) Uani 1 1 d .
H15 H 0.3842 0.3160 0.0319 0.016 Uiso 1 1 calc R
C16 C 0.34765(15) 0.4961(3) 0.03071(10) 0.0115(3) Uani 1 1 d .
C17 C 0.4074(3) 0.6037(2) 0.05629(17) 0.0122(6) Uani 1 1 d .
H17 H 0.3669 0.6779 0.0453 0.015 Uiso 1 1 calc R
C18 C 0.5249(3) 0.6003(2) 0.09729(17) 0.0122(6) Uani 1 1 d .
H18 H 0.5633 0.6740 0.1129 0.015 Uiso 1 1 calc R
C19 C 0.1793(3) 0.3826(2) -0.04144(17) 0.0168(6) Uani 1 1 d .
H19A H 0.2360 0.3500 -0.0876 0.025 Uiso 1 1 calc R
H19B H 0.0950 0.3967 -0.0674 0.025 Uiso 1 1 calc R
H19C H 0.1721 0.3259 0.0083 0.025 Uiso 1 1 calc R
C20 C 0.1630(3) 0.6036(2) -0.02880(17) 0.0148(5) Uani 1 1 d .
H20A H 0.1674 0.6573 0.0230 0.022 Uiso 1 1 calc R
H20B H 0.0738 0.5853 -0.0421 0.022 Uiso 1 1 calc R
H20C H 0.2021 0.6421 -0.0810 0.022 Uiso 1 1 calc R

loop_
_atom_site_aniso_label
_atom_site_aniso_U_11
_atom_site_aniso_U_22
_atom_site_aniso_U_33
_atom_site_aniso_U_23
_atom_site_aniso_U_13
_atom_site_aniso_U_12
Zr 0.00888(8) 0.01109(8) 0.00739(7) -0.00003(12) 0.00049(6) -0.00020(14)
B 0.0103(10) 0.0185(17) 0.0108(9) 0.0022(9) 0.0019(7) 0.0005(10)
N1 0.0113(7) 0.0135(7) 0.0103(7) -0.0017(12) 0.0002(5) -0.0006(15)
N2 0.0122(7) 0.0137(8) 0.0160(7) 0.0009(10) -0.0027(6) 0.0008(13)
C1 0.0113(9) 0.0359(11) 0.0113(8) -0.0005(17) 0.0037(6) 0.004(2)
C2 0.0172(14) 0.0223(14) 0.0128(12) 0.0027(10) 0.0021(10) -0.0108(11)
C3 0.0267(16) 0.0173(12) 0.0130(11) 0.0033(9) 0.0065(10) 0.0004(11)
C4 0.0161(13) 0.0263(14) 0.0110(11) 0.0067(11) 0.0015(10) 0.0078(12)
C5 0.0131(11) 0.0302(17) 0.0076(10) -0.0018(9) -0.0012(8) -0.0039(10)
C6 0.0240(13) 0.0192(12) 0.0092(10) -0.0041(9) 0.0035(11) -0.0045(11)
C7 0.0223(14) 0.0230(14) 0.0104(12) -0.0013(10) 0.0040(10) 0.0095(12)
C8 0.0139(12) 0.0160(12) 0.0148(12) -0.0025(10) 0.0039(10) 0.0022(10)
C9 0.0120(14) 0.0244(14) 0.0091(12) -0.0065(10) 0.0031(10) -0.0041(10)
C10 0.0123(13) 0.0248(14) 0.0071(12) 0.0030(10) -0.0012(10) -0.0002(10)
C11 0.0139(11) 0.0150(12) 0.0138(11) 0.0036(9) 0.0038(9) -0.0024(9)
C12 0.0105(11) 0.0175(12) 0.0127(10) 0.0013(9) 0.0019(9) -0.0046(9)
C13 0.0130(11) 0.0262(12) 0.0193(11) 0.0017(9) -0.0023(9) 0.0013(9)
C14 0.0133(14) 0.0143(13) 0.0129(13) 0.0006(11) 0.0001(11) 0.0022(12)
C15 0.0166(14) 0.0106(12) 0.0124(12) -0.0005(11) -0.0013(10) -0.0003(11)
C16 0.0111(8) 0.0150(9) 0.0085(7) -0.0028(14) 0.0019(6) 0.0002(15)
C17 0.0119(13) 0.0121(12) 0.0126(12) 0.0027(11) 0.0037(10) 0.0020(10)
C18 0.0162(14) 0.0090(12) 0.0115(13) 0.0006(11) 0.0018(11) -0.0018(12)
C19 0.0125(13) 0.0192(13) 0.0187(13) -0.0003(10) -0.0037(10) -0.0061(11)
C20 0.0122(12) 0.0168(12) 0.0154(12) -0.0012(10) -0.0008(10) 0.0003(10)

loop_
_atom_type_symbol
_atom_type_description
_atom_type_scat_dispersion_real
_atom_type_scat_dispersion_imag
_atom_type_scat_source
C C 0.0033 0.0016 'International Tables Vol C Tables 4.2.6.8 and 6.1.1.4'
H H 0.0000 0.0000 'International Tables Vol C Tables 4.2.6.8 and 6.1.1.4'
B B 0.0013 0.0007 'International Tables Vol C Tables 4.2.6.8 and 6.1.1.4'
N N 0.0061 0.0033 'International Tables Vol C Tables 4.2.6.8 and 6.1.1.4'
Zr Zr -2.9673 0.5597 'International Tables Vol C Tables 4.2.6.8 and 6.1.1.4'

loop_
_geom_angle_atom_site_label_1
_geom_angle_atom_site_label_2
_geom_angle_atom_site_label_3
_geom_angle
C6 Zr C3 85.54(10)
C6 Zr C4 65.07(9)
C3 Zr C4 34.66(9)
C6 Zr C7 34.64(10)
C3 Zr C7 84.96(9)
C4 Zr C7 83.38(9)
C6 Zr C5 34.44(8)
C3 Zr C5 64.30(9)
C4 Zr C5 33.92(10)
C7 Zr C5 63.58(10)
C6 Zr N1 120.49(9)
C3 Zr N1 108.63(9)
C4 Zr N1 142.74(8)
C7 Zr N1 87.80(8)
C5 Zr N1 150.52(7)
C6 Zr C2 83.27(9)
C3 Zr C2 34.41(9)
C4 Zr C2 63.29(10)
C7 Zr C2 64.18(8)
C5 Zr C2 80.81(9)
N1 Zr C2 80.28(8)
C6 Zr C1 63.33(10)
C3 Zr C1 64.10(11)
C4 Zr C1 80.99(9)
C7 Zr C1 33.71(12)
C5 Zr C1 79.69(8)
N1 Zr C1 72.02(5)
C2 Zr C1 33.78(12)
C6 Zr C10 126.66(9)
C3 Zr C10 144.44(9)
C4 Zr C10 139.56(10)
C7 Zr C10 129.69(9)
C5 Zr C10 132.90(8)
N1 Zr C10 70.47(8)
C2 Zr C10 145.82(9)
C1 Zr C10 139.39(9)
C6 Zr C11 96.21(8)
C3 Zr C11 153.65(9)
C4 Zr C11 123.76(9)
C7 Zr C11 111.19(9)
C5 Zr C11 103.32(8)
N1 Zr C11 93.17(7)
C2 Zr C11 171.95(9)
C1 Zr C11 139.48(11)
C10 Zr C11 31.79(8)
C6 Zr C9 150.13(9)
C3 Zr C9 112.57(9)
C4 Zr C9 116.58(9)
C7 Zr C9 159.90(9)
C5 Zr C9 131.97(10)
N1 Zr C9 77.50(7)
C2 Zr C9 125.26(9)
C1 Zr C9 145.42(9)
C10 Zr C9 31.89(7)
C11 Zr C9 56.90(8)
C6 Zr C12 83.28(8)
C3 Zr C12 123.86(8)
C4 Zr C12 92.36(8)
C7 Zr C12 112.33(9)
C5 Zr C12 76.47(8)
N1 Zr C12 124.29(7)
C2 Zr C12 155.43(8)
C1 Zr C12 145.71(10)
C10 Zr C12 56.49(8)
C11 Zr C12 31.42(7)
C9 Zr C12 66.95(8)
C8 B C12 112.9(2)
C8 B C13 125.3(2)
C12 B C13 121.8(2)
C8 B Zr 68.37(12)
C12 B Zr 67.74(11)
C13 B Zr 134.67(14)
C14 N1 C18 114.86(14)
C14 N1 Zr 122.82(18)
C18 N1 Zr 121.26(18)
C16 N2 C19 120.0(2)
C16 N2 C20 121.1(2)
C19 N2 C20 118.36(15)
C7 C1 C2 129.99(19)
C7 C1 Zr 70.64(14)
C2 C1 Zr 72.11(14)
C3 C2 C1 128.7(2)
C3 C2 Zr 70.25(15)
C1 C2 Zr 74.11(14)
C4 C3 C2 126.2(2)
C4 C3 Zr 73.67(14)
C2 C3 Zr 75.34(15)
C5 C4 C3 129.1(3)
C5 C4 Zr 74.20(16)
C3 C4 Zr 71.66(14)
C4 C5 C6 129.8(3)
C4 C5 Zr 71.87(16)
C6 C5 Zr 70.33(13)
C7 C6 C5 127.3(2)
C7 C6 Zr 74.04(15)
C5 C6 Zr 75.23(13)
C1 C7 C6 127.3(3)
C1 C7 Zr 75.65(14)
C6 C7 Zr 71.32(15)
C9 C8 B 121.2(2)
C9 C8 Zr 72.87(15)
B C8 Zr 78.89(12)
C8 C9 C10 121.8(3)
C8 C9 Zr 75.96(15)
C10 C9 Zr 73.70(18)
C11 C10 C9 120.8(3)
C11 C10 Zr 74.39(14)
C9 C10 Zr 74.40(19)
C12 C11 C10 121.0(2)
C12 C11 Zr 75.32(12)
C10 C11 Zr 73.82(14)
C11 C12 B 121.5(2)
C11 C12 Zr 73.26(12)
B C12 Zr 79.23(12)
N1 C14 C15 125.5(3)
C14 C15 C16 119.9(3)
N2 C16 C15 122.4(3)
N2 C16 C17 122.1(3)
C15 C16 C17 115.48(15)
C18 C17 C16 119.5(2)
N1 C18 C17 124.7(3)

loop_
_geom_bond_atom_site_label_1
_geom_bond_atom_site_label_2
_geom_bond_distance
Zr C6 2.357(2)
Zr C3 2.364(2)
Zr C4 2.390(2)
Zr C7 2.392(3)
Zr C5 2.420(2)
Zr N1 2.4268(13)
Zr C2 2.430(3)
Zr C1 2.4562(17)
Zr C10 2.562(3)
Zr C11 2.569(2)
Zr C9 2.570(3)
Zr C12 2.595(2)
B C8 1.518(3)
B C12 1.528(3)
B C13 1.591(3)
N1 C14 1.340(4)
N1 C18 1.354(4)
N2 C16 1.357(2)
N2 C19 1.450(3)
N2 C20 1.458(3)
C1 C7 1.407(5)
C1 C2 1.420(5)
C2 C3 1.419(4)
C3 C4 1.417(4)
C4 C5 1.404(4)
C5 C6 1.415(3)
C6 C7 1.414(4)
C8 C9 1.392(4)
C9 C10 1.410(3)
C10 C11 1.405(3)
C11 C12 1.398(3)
C14 C15 1.362(4)
C15 C16 1.413(4)
C16 C17 1.415(4)
C17 C18 1.377(4)

loop_
_geom_torsion_atom_site_label_1
_geom_torsion_atom_site_label_2
_geom_torsion_atom_site_label_3
_geom_torsion_atom_site_label_4
_geom_torsion
C6 Zr B C8 170.02(13)
C3 Zr B C8 83.50(14)
C4 Zr B C8 109.63(15)
C7 Zr B C8 172.73(14)
C5 Zr B C8 144.81(14)
N1 Zr B C8 -40.06(19)
C2 Zr B C8 80.95(16)
C1 Zr B C8 124.1(3)
C10 Zr B C8 -63.92(13)
C11 Zr B C8 -98.52(14)
C9 Zr B C8 -29.28(13)
C12 Zr B C8 -127.9(2)
C6 Zr B C12 -62.12(14)
C3 Zr B C12 -148.63(13)
C4 Zr B C12 -122.50(14)
C7 Zr B C12 -59.41(17)
C5 Zr B C12 -87.32(13)
N1 Zr B C12 87.81(16)
C2 Zr B C12 -151.18(14)
C1 Zr B C12 -108.1(3)
C10 Zr B C12 63.95(13)
C11 Zr B C12 29.35(12)
C9 Zr B C12 98.58(15)
C6 Zr B C13 51.2(2)
C3 Zr B C13 -35.4(2)
C4 Zr B C13 -9.2(2)
C7 Zr B C13 53.9(3)
C5 Zr B C13 26.0(2)
N1 Zr B C13 -158.9(2)
C2 Zr B C13 -37.9(3)
C1 Zr B C13 5.2(4)
C10 Zr B C13 177.2(3)
C11 Zr B C13 142.6(3)
C9 Zr B C13 -148.1(3)
C12 Zr B C13 113.3(3)
C6 Zr N1 C14 -129.25(18)
C3 Zr N1 C14 -33.32(19)
C4 Zr N1 C14 -41.2(2)
C7 Zr N1 C14 -117.25(19)
C5 Zr N1 C14 -103.8(2)
C2 Zr N1 C14 -53.07(18)
C1 Zr N1 C14 -86.9(2)
C10 Zr N1 C14 108.99(18)
C11 Zr N1 C14 131.64(18)
C9 Zr N1 C14 76.56(18)
C12 Zr N1 C14 127.02(18)
C6 Zr N1 C18 38.35(19)
C3 Zr N1 C18 134.29(17)
C4 Zr N1 C18 126.4(2)
C7 Zr N1 C18 50.36(17)
C5 Zr N1 C18 63.8(2)
C2 Zr N1 C18 114.53(17)
C1 Zr N1 C18 80.73(19)
C10 Zr N1 C18 -83.41(18)
C11 Zr N1 C18 -60.76(17)
C9 Zr N1 C18 -115.83(17)
C12 Zr N1 C18 -65.37(18)
C6 Zr C1 C7 25.02(15)
C3 Zr C1 C7 123.49(16)
C4 Zr C1 C7 91.57(16)
C5 Zr C1 C7 57.17(15)
N1 Zr C1 C7 -114.44(19)
C2 Zr C1 C7 146.0(2)
C10 Zr C1 C7 -91.13(18)
C11 Zr C1 C7 -41.31(18)
C9 Zr C1 C7 -143.80(19)
C12 Zr C1 C7 10.7(2)
C6 Zr C1 C2 -121.00(16)
C3 Zr C1 C2 -22.53(15)
C4 Zr C1 C2 -54.45(15)
C7 Zr C1 C2 -146.0(2)
C5 Zr C1 C2 -88.85(15)
N1 Zr C1 C2 99.54(17)
C10 Zr C1 C2 122.85(18)
C11 Zr C1 C2 172.66(15)
C9 Zr C1 C2 70.2(2)
C12 Zr C1 C2 -135.32(19)
C7 C1 C2 C3 3.9(4)
Zr C1 C2 C3 47.3(2)
C7 C1 C2 Zr -43.5(2)
C6 Zr C2 C3 -91.93(18)
C4 Zr C2 C3 -26.51(15)
C7 Zr C2 C3 -122.25(19)
C5 Zr C2 C3 -57.24(16)
N1 Zr C2 C3 145.48(16)
C1 Zr C2 C3 -142.4(2)
C10 Zr C2 C3 114.4(2)
C11 Zr C2 C3 -178.7(5)
C9 Zr C2 C3 78.43(18)
C12 Zr C2 C3 -34.7(3)
C6 Zr C2 C1 50.47(14)
C3 Zr C2 C1 142.4(2)
C4 Zr C2 C1 115.90(16)
C7 Zr C2 C1 20.16(13)
C5 Zr C2 C1 85.17(14)
N1 Zr C2 C1 -72.12(15)
C10 Zr C2 C1 -103.23(19)
C11 Zr C2 C1 -36.3(7)
C9 Zr C2 C1 -139.16(13)
C12 Zr C2 C1 107.7(2)
C1 C2 C3 C4 7.8(4)
Zr C2 C3 C4 56.5(2)
C1 C2 C3 Zr -48.7(2)
C6 Zr C3 C4 -50.90(14)
C7 Zr C3 C4 -85.65(15)
C5 Zr C3 C4 -22.60(15)
N1 Zr C3 C4 -171.62(13)
C2 Zr C3 C4 -135.5(2)
C1 Zr C3 C4 -113.34(16)
C10 Zr C3 C4 106.14(19)
C11 Zr C3 C4 44.1(2)
C9 Zr C3 C4 104.54(15)
C12 Zr C3 C4 27.94(17)
C6 Zr C3 C2 84.60(17)
C4 Zr C3 C2 135.5(2)
C7 Zr C3 C2 49.84(16)
C5 Zr C3 C2 112.89(18)
N1 Zr C3 C2 -36.12(17)
C1 Zr C3 C2 22.15(15)
C10 Zr C3 C2 -118.36(19)
C11 Zr C3 C2 179.59(17)
C9 Zr C3 C2 -119.97(16)
C12 Zr C3 C2 163.43(14)
C2 C3 C4 C5 -6.9(4)
Zr C3 C4 C5 50.3(3)
C2 C3 C4 Zr -57.2(2)
C6 Zr C4 C5 -20.20(16)
C3 Zr C4 C5 -141.6(2)
C7 Zr C4 C5 -50.94(18)
N1 Zr C4 C5 -128.45(17)
C2 Zr C4 C5 -115.3(2)
C1 Zr C4 C5 -84.90(19)
C10 Zr C4 C5 97.81(19)
C11 Zr C4 C5 60.2(2)
C9 Zr C4 C5 126.59(18)
C12 Zr C4 C5 61.27(18)
C6 Zr C4 C3 121.44(15)
C7 Zr C4 C3 90.70(15)
C5 Zr C4 C3 141.6(2)
N1 Zr C4 C3 13.2(2)
C2 Zr C4 C3 26.32(14)
C1 Zr C4 C3 56.74(16)
C10 Zr C4 C3 -120.55(17)
C11 Zr C4 C3 -158.19(13)
C9 Zr C4 C3 -91.77(15)
C12 Zr C4 C3 -157.09(14)
C3 C4 C5 C6 -6.6(5)
Zr C4 C5 C6 42.8(3)
C3 C4 C5 Zr -49.4(3)
C6 Zr C5 C4 146.4(3)
C3 Zr C5 C4 23.06(16)
C7 Zr C5 C4 120.5(2)
N1 Zr C5 C4 105.5(2)
C2 Zr C5 C4 54.88(18)
C1 Zr C5 C4 89.2(2)
C10 Zr C5 C4 -118.68(18)
C11 Zr C5 C4 -132.17(17)
C9 Zr C5 C4 -75.0(2)
C12 Zr C5 C4 -115.69(18)
C3 Zr C5 C6 -123.32(16)
C4 Zr C5 C6 -146.4(3)
C7 Zr C5 C6 -25.84(15)
N1 Zr C5 C6 -40.8(2)
C2 Zr C5 C6 -91.50(16)
C1 Zr C5 C6 -57.23(17)
C10 Zr C5 C6 94.94(17)
C11 Zr C5 C6 81.45(15)
C9 Zr C5 C6 138.63(15)
C12 Zr C5 C6 97.93(15)
C4 C5 C6 C7 12.8(4)
Zr C5 C6 C7 56.1(2)
C4 C5 C6 Zr -43.2(3)
C3 Zr C6 C7 -87.58(18)
C4 Zr C6 C7 -116.70(18)
C5 Zr C6 C7 -136.6(2)
N1 Zr C6 C7 21.45(19)
C2 Zr C6 C7 -53.08(16)
C1 Zr C6 C7 -24.40(16)
C10 Zr C6 C7 108.85(18)
C11 Zr C6 C7 118.84(16)
C9 Zr C6 C7 142.84(19)
C12 Zr C6 C7 147.53(17)
C3 Zr C6 C5 49.05(14)
C4 Zr C6 C5 19.92(16)
C7 Zr C6 C5 136.6(2)
N1 Zr C6 C5 158.07(14)
C2 Zr C6 C5 83.55(15)
C1 Zr C6 C5 112.22(17)
C10 Zr C6 C5 -114.53(15)
C11 Zr C6 C5 -104.54(15)
C9 Zr C6 C5 -80.5(2)
C12 Zr C6 C5 -75.84(15)
C2 C1 C7 C6 -8.4(4)
Zr C1 C7 C6 -52.4(2)
C2 C1 C7 Zr 44.0(2)
C5 C6 C7 C1 -2.5(4)
Zr C6 C7 C1 54.1(2)
C5 C6 C7 Zr -56.6(2)
C6 Zr C7 C1 -138.3(2)
C3 Zr C7 C1 -48.86(15)
C4 Zr C7 C1 -83.67(15)
C5 Zr C7 C1 -112.61(16)
N1 Zr C7 C1 60.07(16)
C2 Zr C7 C1 -20.19(14)
C10 Zr C7 C1 122.25(15)
C11 Zr C7 C1 152.61(14)
C9 Zr C7 C1 102.8(3)
C12 Zr C7 C1 -173.51(13)
C3 Zr C7 C6 89.45(18)
C4 Zr C7 C6 54.64(17)
C5 Zr C7 C6 25.70(14)
N1 Zr C7 C6 -161.62(17)
C2 Zr C7 C6 118.12(18)
C1 Zr C7 C6 138.3(2)
C10 Zr C7 C6 -99.43(18)
C11 Zr C7 C6 -69.07(17)
C9 Zr C7 C6 -118.9(3)
C12 Zr C7 C6 -35.19(18)
C12 B C8 C9 9.5(3)
C13 B C8 C9 -167.8(2)
Zr B C8 C9 62.0(2)
C12 B C8 Zr -52.46(16)
C13 B C8 Zr 130.2(2)
C6 Zr C8 C9 -140.96(16)
C3 Zr C8 C9 133.24(17)
C4 Zr C8 C9 167.44(17)
C7 Zr C8 C9 -149.6(3)
C5 Zr C8 C9 -162.66(16)
N1 Zr C8 C9 23.18(18)
C2 Zr C8 C9 110.96(17)
C1 Zr C8 C9 105.46(19)
C10 Zr C8 C9 -29.15(15)
C11 Zr C8 C9 -63.34(17)
C12 Zr C8 C9 -97.43(17)
C6 Zr C8 B -13.18(18)
C3 Zr C8 B -98.97(14)
C4 Zr C8 B -64.77(14)
C7 Zr C8 B -21.8(4)
C5 Zr C8 B -34.87(14)
N1 Zr C8 B 150.97(13)
C2 Zr C8 B -121.26(14)
C1 Zr C8 B -126.75(16)
C10 Zr C8 B 98.64(15)
C11 Zr C8 B 64.45(13)
C9 Zr C8 B 127.8(2)
C12 Zr C8 B 30.35(13)
B C8 C9 C10 -4.7(4)
Zr C8 C9 C10 60.3(3)
B C8 C9 Zr -65.0(2)
C6 Zr C9 C8 71.6(3)
C3 Zr C9 C8 -52.03(18)
C4 Zr C9 C8 -14.04(19)
C7 Zr C9 C8 158.8(3)
C5 Zr C9 C8 23.0(2)
N1 Zr C9 C8 -157.24(18)
C2 Zr C9 C8 -88.87(18)
C1 Zr C9 C8 -128.7(2)
C10 Zr C9 C8 129.7(3)
C11 Zr C9 C8 100.52(19)
C12 Zr C9 C8 66.58(16)
C6 Zr C9 C10 -58.1(3)
C3 Zr C9 C10 178.23(18)
C4 Zr C9 C10 -143.77(19)
C7 Zr C9 C10 29.1(4)
C5 Zr C9 C10 -106.71(19)
N1 Zr C9 C10 73.03(19)
C2 Zr C9 C10 141.40(18)
C1 Zr C9 C10 101.6(2)
C11 Zr C9 C10 -29.21(17)
C12 Zr C9 C10 -63.15(18)
C8 C9 C10 C11 -0.9(5)
Zr C9 C10 C11 60.5(3)
C8 C9 C10 Zr -61.4(3)
C6 Zr C10 C11 19.1(2)
C3 Zr C10 C11 -131.90(17)
C4 Zr C10 C11 -74.5(2)
C7 Zr C10 C11 63.4(2)
C5 Zr C10 C11 -25.5(2)
N1 Zr C10 C11 133.12(18)
C2 Zr C10 C11 165.84(17)
C1 Zr C10 C11 109.6(2)
C9 Zr C10 C11 -129.1(3)
C12 Zr C10 C11 -29.01(14)
C6 Zr C10 C9 148.19(17)
C3 Zr C10 C9 -2.8(3)
C4 Zr C10 C9 54.6(2)
C7 Zr C10 C9 -167.46(18)
C5 Zr C10 C9 103.57(19)
N1 Zr C10 C9 -97.78(19)
C2 Zr C10 C9 -65.1(3)
C1 Zr C10 C9 -121.3(2)
C11 Zr C10 C9 129.1(3)
C12 Zr C10 C9 100.1(2)
C9 C10 C11 C12 0.6(4)
Zr C10 C11 C12 61.1(2)
C9 C10 C11 Zr -60.5(3)
C6 Zr C11 C12 66.18(15)
C3 Zr C11 C12 -26.3(2)
C4 Zr C11 C12 2.11(17)
C7 Zr C11 C12 98.46(15)
C5 Zr C11 C12 31.95(15)
N1 Zr C11 C12 -172.67(14)
C2 Zr C11 C12 152.0(6)
C1 Zr C11 C12 121.60(15)
C10 Zr C11 C12 -129.1(2)
C9 Zr C11 C12 -99.82(16)
C6 Zr C11 C10 -164.69(17)
C3 Zr C11 C10 102.8(2)
C4 Zr C11 C10 131.24(16)
C7 Zr C11 C10 -132.42(17)
C5 Zr C11 C10 161.08(16)
N1 Zr C11 C10 -43.55(17)
C2 Zr C11 C10 -78.8(6)
C1 Zr C11 C10 -109.27(17)
C9 Zr C11 C10 29.31(17)
C12 Zr C11 C10 129.1(2)
C10 C11 C12 B 5.2(3)
Zr C11 C12 B 65.60(18)
C10 C11 C12 Zr -60.4(2)
C8 B C12 C11 -9.8(3)
C13 B C12 C11 167.61(19)
Zr B C12 C11 -62.59(18)
C8 B C12 Zr 52.79(16)
C13 B C12 Zr -129.80(18)
C6 Zr C12 C11 -113.69(15)
C3 Zr C12 C11 166.29(13)
C4 Zr C12 C11 -178.24(14)
C7 Zr C12 C11 -94.43(15)
C5 Zr C12 C11 -148.02(15)
N1 Zr C12 C11 8.86(17)
C2 Zr C12 C11 -170.9(2)
C1 Zr C12 C11 -100.83(19)
C10 Zr C12 C11 29.35(13)
C9 Zr C12 C11 63.77(14)
C6 Zr C12 B 118.54(13)
C3 Zr C12 B 38.52(16)
C4 Zr C12 B 53.99(13)
C7 Zr C12 B 137.80(13)
C5 Zr C12 B 84.21(13)
N1 Zr C12 B -118.90(13)
C2 Zr C12 B 61.3(2)
C1 Zr C12 B 131.40(16)
C10 Zr C12 B -98.42(15)
C11 Zr C12 B -127.77(19)
C9 Zr C12 B -63.99(13)
C18 N1 C14 C15 -1.6(3)
Zr N1 C14 C15 166.7(2)
N1 C14 C15 C16 -0.4(4)
C19 N2 C16 C15 -6.4(3)
C20 N2 C16 C15 -178.0(2)
C19 N2 C16 C17 173.8(2)
C20 N2 C16 C17 2.2(3)
C14 C15 C16 N2 -178.1(2)
C14 C15 C16 C17 1.7(3)
N2 C16 C17 C18 178.7(2)
C15 C16 C17 C18 -1.1(3)
C14 N1 C18 C17 2.3(3)
Zr N1 C18 C17 -166.27(19)
C16 C17 C18 N1 -1.0(4)
